data_4083825
loop_
_publ_author_name
'Izod, Keith'
'McFarlane, William'
'Tyson, Brent V.'
'Carr, Ian'
'Clegg, William'
'Harrington, Ross W.'

_publ_section_title
;
 Stabilization of a Dialkylstannylene by Unusual
 B--H&#x00B7;&#x00B7;&#x00B7;Sn \g-Agostic-Type Interactions.
 A Structural, Spectroscopic, and DFT Study
;
_journal_coden_ASTM ORGND7
_journal_issue 5
_journal_name_full Organometallics
_journal_page_first 1135
_journal_page_last 1143
_journal_paper_doi 10.1021/om0600036
_journal_volume 25
_journal_year 2006
_chemical_formula_moiety 'C22 H56 B2 P2 Si2 Sn'
_chemical_formula_sum 'C22 H56 B2 P2 Si2 Sn'
_chemical_formula_weight 579.10
_space_group_IT_number 14
_symmetry_cell_setting monoclinic
_symmetry_space_group_name_Hall '-P 2yn'
_symmetry_space_group_name_H-M 'P 1 21/n 1'
_atom_sites_solution_hydrogens mixed
_atom_sites_solution_primary direct
_atom_sites_solution_secondary difmap
_audit_creation_method SHELXL-97
_cell_angle_alpha 90.00
_cell_angle_beta 93.165(2)
_cell_angle_gamma 90.00
_cell_formula_units_Z 4
_cell_length_a 7.0626(4)
_cell_length_b 11.9388(6)
_cell_length_c 37.699(2)
_cell_measurement_reflns_used 19641
_cell_measurement_temperature 150(2)
_cell_measurement_theta_max 28.71
_cell_measurement_theta_min 2.35
_cell_volume 3173.9(3)
_computing_cell_refinement 'Bruker SAINT'
_computing_data_collection 'Bruker SMART'
_computing_data_reduction 'Bruker SAINT'
_computing_molecular_graphics 'Bruker SHELXTL'
_computing_publication_material 'Bruker SHELXTL and local programs'
_computing_structure_refinement 'Bruker SHELXTL'
_computing_structure_solution 'Bruker SHELXTL'
_diffrn_ambient_temperature 150(2)
_diffrn_measured_fraction_theta_full 0.998
_diffrn_measured_fraction_theta_max 0.998
_diffrn_measurement_device_type 'Bruker SMART 1K CCD diffractometer'
_diffrn_measurement_method 'thin-slice \w scans'
_diffrn_radiation_monochromator graphite
_diffrn_radiation_source 'sealed tube'
_diffrn_radiation_type MoK\a
_diffrn_radiation_wavelength 0.71073
_diffrn_reflns_av_R_equivalents 0.0405
_diffrn_reflns_av_sigmaI/netI 0.0345
_diffrn_reflns_limit_h_max 8
_diffrn_reflns_limit_h_min -8
_diffrn_reflns_limit_k_max 14
_diffrn_reflns_limit_k_min -14
_diffrn_reflns_limit_l_max 44
_diffrn_reflns_limit_l_min -44
_diffrn_reflns_number 22094
_diffrn_reflns_theta_full 25.00
_diffrn_reflns_theta_max 25.00
_diffrn_reflns_theta_min 1.79
_diffrn_standards_number 0
_exptl_absorpt_coefficient_mu 0.989
_exptl_absorpt_correction_T_max 0.908
_exptl_absorpt_correction_T_min 0.827
_exptl_absorpt_correction_type multi-scan
_exptl_absorpt_process_details SADABS
_exptl_crystal_colour yellow/orange
_exptl_crystal_density_diffrn 1.212
_exptl_crystal_density_method 'not measured'
_exptl_crystal_description block
_exptl_crystal_F_000 1224
_exptl_crystal_size_max 0.20
_exptl_crystal_size_mid 0.10
_exptl_crystal_size_min 0.10
_refine_diff_density_max 1.418
_refine_diff_density_min -1.370
_refine_diff_density_rms 0.099
_refine_ls_extinction_method none
_refine_ls_goodness_of_fit_ref 1.196
_refine_ls_hydrogen_treatment mixed
_refine_ls_matrix_type full
_refine_ls_number_parameters 296
_refine_ls_number_reflns 5587
_refine_ls_number_restraints 0
_refine_ls_restrained_S_all 1.196
_refine_ls_R_factor_all 0.0571
_refine_ls_R_factor_gt 0.0487
_refine_ls_shift/su_max 0.002
_refine_ls_shift/su_mean 0.000
_refine_ls_structure_factor_coef Fsqd
_refine_ls_weighting_details 'calc w=1/[\s^2^(Fo^2^)+(0.0194P)^2^+11.8353P] where P=(Fo^2^+2Fc^2^)/3'
_refine_ls_weighting_scheme calc
_refine_ls_wR_factor_gt 0.0994
_refine_ls_wR_factor_ref 0.1028
_reflns_number_gt 4872
_reflns_number_total 5587
_reflns_threshold_expression I>2\s(I)
_cod_data_source_file om0600036si20060103_063753.cif
_cod_data_source_block meso-6
_cod_original_sg_symbol_H-M 'P 21/n'
_cod_database_code 4083825

loop_
_symmetry_equiv_pos_as_xyz
'x, y, z'
'-x+1/2, y+1/2, -z+1/2'
'-x, -y, -z'
'x-1/2, -y-1/2, z-1/2'

loop_
_atom_site_label
_atom_site_type_symbol
_atom_site_fract_x
_atom_site_fract_y
_atom_site_fract_z
_atom_site_U_iso_or_equiv
_atom_site_adp_type
_atom_site_occupancy
_atom_site_symmetry_multiplicity
_atom_site_calc_flag
_atom_site_refinement_flags
Sn1 Sn 0.75677(4) 0.39889(3) 0.635740(9) 0.02602(11) Uani 1 1 d .
P1 P 0.49886(19) 0.30234(11) 0.57441(4) 0.0317(3) Uani 1 1 d .
P2 P 0.62765(15) 0.67005(9) 0.64412(3) 0.0191(2) Uani 1 1 d .
Si1 Si 0.39343(19) 0.19165(11) 0.64627(4) 0.0281(3) Uani 1 1 d .
Si2 Si 0.68490(17) 0.51983(11) 0.71091(3) 0.0239(3) Uani 1 1 d .
B1 B 0.6382(10) 0.4306(5) 0.55856(18) 0.0385(15) Uani 1 1 d .
H1A H 0.741(9) 0.408(5) 0.5408(16) 0.058(18) Uiso 1 1 d .
H1B H 0.723(7) 0.468(5) 0.5866(14) 0.043(15) Uiso 1 1 d .
H1C H 0.535(7) 0.494(4) 0.5500(13) 0.035(14) Uiso 1 1 d .
B2 B 0.8838(8) 0.6949(5) 0.63062(18) 0.0331(13) Uani 1 1 d .
H2A H 0.978(9) 0.676(6) 0.6505(18) 0.07(2) Uiso 1 1 d .
H2B H 0.881(10) 0.782(7) 0.6192(19) 0.09(2) Uiso 1 1 d .
H2C H 0.903(11) 0.640(7) 0.609(2) 0.09(3) Uiso 1 1 d .
C1 C 0.4633(6) 0.3208(4) 0.62102(12) 0.0226(10) Uani 1 1 d .
C2 C 0.3294(6) 0.4237(3) 0.62550(11) 0.0199(9) Uani 1 1 d .
H2D H 0.3385 0.4741 0.6048 0.024 Uiso 1 1 calc R
H2E H 0.1967 0.3970 0.6258 0.024 Uiso 1 1 calc R
C3 C 0.3780(6) 0.4897(4) 0.65953(11) 0.0190(9) Uani 1 1 d .
H3A H 0.3548 0.4415 0.6802 0.023 Uiso 1 1 calc R
H3B H 0.2917 0.5549 0.6604 0.023 Uiso 1 1 calc R
C4 C 0.5876(5) 0.5325(3) 0.66295(11) 0.0168(9) Uani 1 1 d .
C5 C 0.1026(10) 0.3059(7) 0.48779(16) 0.0628(19) Uani 1 1 d .
H5A H 0.0629 0.2273 0.4884 0.094 Uiso 1 1 calc R
H5B H 0.1189 0.3285 0.4631 0.094 Uiso 1 1 calc R
H5C H 0.0057 0.3530 0.4979 0.094 Uiso 1 1 calc R
C6 C 0.2863(9) 0.3195(6) 0.50898(15) 0.0512(16) Uani 1 1 d .
H6A H 0.3265 0.3988 0.5078 0.061 Uiso 1 1 calc R
H6B H 0.3842 0.2735 0.4980 0.061 Uiso 1 1 calc R
C7 C 0.2769(8) 0.2857(5) 0.54809(13) 0.0426(14) Uani 1 1 d .
H7A H 0.2371 0.2064 0.5492 0.051 Uiso 1 1 calc R
H7B H 0.1784 0.3314 0.5589 0.051 Uiso 1 1 calc R
C8 C 0.8135(11) 0.0335(5) 0.5363(2) 0.071(2) Uani 1 1 d .
H8A H 0.9347 0.0551 0.5483 0.107 Uiso 1 1 calc R
H8B H 0.8350 0.0086 0.5121 0.107 Uiso 1 1 calc R
H8C H 0.7568 -0.0276 0.5494 0.107 Uiso 1 1 calc R
C9 C 0.6787(11) 0.1346(6) 0.53485(18) 0.0652(19) Uani 1 1 d .
H9A H 0.7367 0.1964 0.5217 0.078 Uiso 1 1 calc R
H9B H 0.5585 0.1135 0.5218 0.078 Uiso 1 1 calc R
C10 C 0.6387(10) 0.1728(5) 0.57002(17) 0.0535(17) Uani 1 1 d .
H10A H 0.7616 0.1836 0.5835 0.064 Uiso 1 1 calc R
H10B H 0.5713 0.1118 0.5818 0.064 Uiso 1 1 calc R
C11 C 0.2225(9) 0.1000(5) 0.61952(15) 0.0459(14) Uani 1 1 d .
H11A H 0.1758 0.0407 0.6347 0.069 Uiso 1 1 calc R
H11B H 0.2871 0.0663 0.5998 0.069 Uiso 1 1 calc R
H11C H 0.1154 0.1453 0.6101 0.069 Uiso 1 1 calc R
C12 C 0.2575(7) 0.2256(4) 0.68628(13) 0.0321(11) Uani 1 1 d .
H12A H 0.3413 0.2634 0.7041 0.048 Uiso 1 1 calc R
H12B H 0.2094 0.1562 0.6964 0.048 Uiso 1 1 calc R
H12C H 0.1509 0.2748 0.6793 0.048 Uiso 1 1 calc R
C13 C 0.6100(8) 0.1081(5) 0.66153(17) 0.0466(15) Uani 1 1 d .
H13A H 0.7090 0.1591 0.6711 0.070 Uiso 1 1 calc R
H13B H 0.6569 0.0667 0.6414 0.070 Uiso 1 1 calc R
H13C H 0.5764 0.0553 0.6801 0.070 Uiso 1 1 calc R
C14 C 0.7189(7) 0.3675(4) 0.72247(14) 0.0369(12) Uani 1 1 d .
H14A H 0.8332 0.3395 0.7118 0.055 Uiso 1 1 calc R
H14B H 0.6085 0.3247 0.7132 0.055 Uiso 1 1 calc R
H14C H 0.7326 0.3592 0.7483 0.055 Uiso 1 1 calc R
C15 C 0.5164(7) 0.5743(4) 0.74359(13) 0.0317(11) Uani 1 1 d .
H15A H 0.5594 0.5510 0.7676 0.047 Uiso 1 1 calc R
H15B H 0.3894 0.5442 0.7378 0.047 Uiso 1 1 calc R
H15C H 0.5125 0.6563 0.7424 0.047 Uiso 1 1 calc R
C16 C 0.9223(7) 0.5858(4) 0.72059(13) 0.0327(11) Uani 1 1 d .
H16A H 0.9140 0.6663 0.7157 0.049 Uiso 1 1 calc R
H16B H 1.0151 0.5517 0.7055 0.049 Uiso 1 1 calc R
H16C H 0.9620 0.5740 0.7456 0.049 Uiso 1 1 calc R
C17 C 0.3170(9) 0.8270(5) 0.56098(15) 0.0487(15) Uani 1 1 d .
H17A H 0.3276 0.7691 0.5428 0.073 Uiso 1 1 calc R
H17B H 0.3331 0.9010 0.5503 0.073 Uiso 1 1 calc R
H17C H 0.1918 0.8225 0.5709 0.073 Uiso 1 1 calc R
C18 C 0.4693(8) 0.8092(4) 0.59032(15) 0.0386(13) Uani 1 1 d .
H18A H 0.4550 0.8659 0.6091 0.046 Uiso 1 1 calc R
H18B H 0.5956 0.8196 0.5806 0.046 Uiso 1 1 calc R
C19 C 0.4579(6) 0.6925(4) 0.60641(12) 0.0246(10) Uani 1 1 d .
H19A H 0.4811 0.6363 0.5878 0.030 Uiso 1 1 calc R
H19B H 0.3281 0.6803 0.6143 0.030 Uiso 1 1 calc R
C20 C 0.3029(8) 0.8699(4) 0.71106(15) 0.0380(13) Uani 1 1 d .
H20A H 0.3680 0.8489 0.7337 0.046 Uiso 1 1 calc R
H20B H 0.1657 0.8711 0.7137 0.046 Uiso 1 1 calc R
H20C H 0.3453 0.9444 0.7040 0.046 Uiso 1 1 calc R
C21 C 0.3491(7) 0.7850(4) 0.68278(13) 0.0309(11) Uani 1 1 d .
H21A H 0.2774 0.8048 0.6604 0.037 Uiso 1 1 calc R
H21B H 0.3052 0.7103 0.6902 0.037 Uiso 1 1 calc R
C22 C 0.5605(6) 0.7777(4) 0.67565(13) 0.0258(10) Uani 1 1 d .
H22A H 0.6322 0.7641 0.6986 0.031 Uiso 1 1 calc R
H22B H 0.6012 0.8514 0.6667 0.031 Uiso 1 1 calc R

loop_
_atom_site_aniso_label
_atom_site_aniso_U_11
_atom_site_aniso_U_22
_atom_site_aniso_U_33
_atom_site_aniso_U_23
_atom_site_aniso_U_13
_atom_site_aniso_U_12
Sn1 0.01571(16) 0.02265(17) 0.0404(2) 0.00194(15) 0.00811(12) 0.00361(13)
P1 0.0358(7) 0.0259(7) 0.0352(7) -0.0057(5) 0.0179(6) -0.0059(6)
P2 0.0160(5) 0.0161(6) 0.0252(6) 0.0024(5) 0.0011(4) -0.0020(4)
Si1 0.0281(7) 0.0175(6) 0.0398(8) 0.0028(6) 0.0117(6) 0.0004(5)
Si2 0.0191(6) 0.0262(7) 0.0262(7) 0.0053(5) -0.0002(5) -0.0004(5)
B1 0.045(4) 0.033(3) 0.040(4) -0.003(3) 0.022(3) -0.013(3)
B2 0.023(3) 0.035(3) 0.041(4) 0.003(3) 0.004(3) -0.005(2)
C1 0.021(2) 0.017(2) 0.031(2) -0.0008(19) 0.0116(19) 0.0012(18)
C2 0.017(2) 0.017(2) 0.027(2) -0.0006(18) 0.0038(17) -0.0011(17)
C3 0.014(2) 0.016(2) 0.026(2) 0.0014(18) 0.0033(17) 0.0005(17)
C4 0.0115(19) 0.019(2) 0.021(2) 0.0053(17) 0.0065(16) -0.0006(16)
C5 0.065(4) 0.086(5) 0.038(3) -0.007(3) 0.005(3) -0.021(4)
C6 0.056(4) 0.065(4) 0.034(3) 0.008(3) 0.010(3) -0.008(3)
C7 0.050(3) 0.051(4) 0.028(3) -0.010(2) 0.009(2) -0.023(3)
C8 0.077(5) 0.043(4) 0.099(6) 0.004(4) 0.049(4) 0.023(4)
C9 0.081(5) 0.056(4) 0.060(4) -0.002(3) 0.022(4) 0.003(4)
C10 0.072(4) 0.024(3) 0.068(4) -0.004(3) 0.041(4) 0.002(3)
C11 0.060(4) 0.033(3) 0.046(3) -0.003(3) 0.015(3) -0.021(3)
C12 0.033(3) 0.024(3) 0.040(3) 0.008(2) 0.014(2) -0.003(2)
C13 0.044(3) 0.031(3) 0.067(4) 0.023(3) 0.020(3) 0.007(3)
C14 0.034(3) 0.033(3) 0.043(3) 0.014(2) -0.005(2) 0.005(2)
C15 0.037(3) 0.032(3) 0.027(3) 0.003(2) 0.006(2) -0.001(2)
C16 0.025(2) 0.035(3) 0.037(3) 0.007(2) -0.006(2) -0.003(2)
C17 0.063(4) 0.041(3) 0.040(3) 0.014(3) -0.011(3) 0.006(3)
C18 0.039(3) 0.033(3) 0.042(3) 0.013(2) -0.007(2) 0.000(2)
C19 0.027(2) 0.022(2) 0.025(2) 0.0037(19) -0.0003(19) -0.0019(19)
C20 0.039(3) 0.026(3) 0.049(3) -0.009(2) 0.006(2) 0.002(2)
C21 0.028(3) 0.026(3) 0.038(3) -0.007(2) -0.001(2) 0.003(2)
C22 0.025(2) 0.019(2) 0.033(3) -0.001(2) -0.002(2) -0.0047(19)

loop_
_atom_type_symbol
_atom_type_description
_atom_type_scat_dispersion_real
_atom_type_scat_dispersion_imag
_atom_type_scat_source
C C 0.0033 0.0016 'International Tables Vol C Tables 4.2.6.8 and 6.1.1.4'
H H 0.0000 0.0000 'International Tables Vol C Tables 4.2.6.8 and 6.1.1.4'
B B 0.0013 0.0007 'International Tables Vol C Tables 4.2.6.8 and 6.1.1.4'
Si Si 0.0817 0.0704 'International Tables Vol C Tables 4.2.6.8 and 6.1.1.4'
P P 0.1023 0.0942 'International Tables Vol C Tables 4.2.6.8 and 6.1.1.4'
Sn Sn -0.6537 1.4246 'International Tables Vol C Tables 4.2.6.8 and 6.1.1.4'

loop_
_geom_angle_atom_site_label_1
_geom_angle_atom_site_label_2
_geom_angle_atom_site_label_3
_geom_angle
H1B Sn1 C1 83.5(15)
H1B Sn1 C4 95.0(15)
C1 Sn1 C4 84.53(15)
B1 P1 C1 107.8(2)
B1 P1 C7 110.8(3)
B1 P1 C10 110.6(3)
C1 P1 C7 112.5(2)
C1 P1 C10 107.1(3)
C7 P1 C10 108.0(3)
B2 P2 C4 114.2(2)
B2 P2 C19 110.9(3)
B2 P2 C22 110.1(3)
C4 P2 C19 109.1(2)
C4 P2 C22 109.2(2)
C19 P2 C22 102.7(2)
C1 Si1 C11 112.5(2)
C1 Si1 C12 112.8(2)
C1 Si1 C13 110.7(2)
C11 Si1 C12 102.4(2)
C11 Si1 C13 110.0(3)
C12 Si1 C13 108.1(3)
C4 Si2 C14 109.3(2)
C4 Si2 C15 112.8(2)
C4 Si2 C16 115.1(2)
C14 Si2 C15 105.1(2)
C14 Si2 C16 105.1(2)
C15 Si2 C16 108.7(2)
P1 B1 H1A 112(3)
P1 B1 H1B 104(2)
P1 B1 H1C 108(3)
H1A B1 H1B 108(4)
H1A B1 H1C 118(4)
H1B B1 H1C 106(4)
P2 B2 H2A 111(4)
P2 B2 H2B 104(4)
P2 B2 H2C 105(4)
H2A B2 H2B 119(5)
H2A B2 H2C 109(5)
H2B B2 H2C 106(5)
Sn1 C1 P1 96.42(18)
Sn1 C1 Si1 117.6(2)
Sn1 C1 C2 101.3(3)
P1 C1 Si1 116.4(2)
P1 C1 C2 108.6(3)
Si1 C1 C2 114.2(3)
C1 C2 H2D 109.0
C1 C2 H2E 109.0
C1 C2 C3 112.7(4)
H2D C2 H2E 107.8
H2D C2 C3 109.0
H2E C2 C3 109.0
C2 C3 H3A 108.8
C2 C3 H3B 108.8
C2 C3 C4 113.9(3)
H3A C3 H3B 107.7
H3A C3 C4 108.8
H3B C3 C4 108.8
Sn1 C4 P2 111.16(18)
Sn1 C4 Si2 101.64(18)
Sn1 C4 C3 104.6(3)
P2 C4 Si2 112.8(2)
P2 C4 C3 115.5(3)
Si2 C4 C3 110.0(3)
H5A C5 H5B 109.5
H5A C5 H5C 109.5
H5A C5 C6 109.5
H5B C5 H5C 109.5
H5B C5 C6 109.5
H5C C5 C6 109.5
C5 C6 H6A 108.8
C5 C6 H6B 108.8
C5 C6 C7 113.8(5)
H6A C6 H6B 107.7
H6A C6 C7 108.8
H6B C6 C7 108.8
P1 C7 C6 114.5(4)
P1 C7 H7A 108.6
P1 C7 H7B 108.6
C6 C7 H7A 108.6
C6 C7 H7B 108.6
H7A C7 H7B 107.6
H8A C8 H8B 109.5
H8A C8 H8C 109.5
H8A C8 C9 109.5
H8B C8 H8C 109.5
H8B C8 C9 109.5
H8C C8 C9 109.5
C8 C9 H9A 109.3
C8 C9 H9B 109.3
C8 C9 C10 111.6(6)
H9A C9 H9B 108.0
H9A C9 C10 109.3
H9B C9 C10 109.3
P1 C10 C9 118.6(5)
P1 C10 H10A 107.7
P1 C10 H10B 107.7
C9 C10 H10A 107.7
C9 C10 H10B 107.7
H10A C10 H10B 107.1
Si1 C11 H11A 109.5
Si1 C11 H11B 109.5
Si1 C11 H11C 109.5
H11A C11 H11B 109.5
H11A C11 H11C 109.5
H11B C11 H11C 109.5
Si1 C12 H12A 109.5
Si1 C12 H12B 109.5
Si1 C12 H12C 109.5
H12A C12 H12B 109.5
H12A C12 H12C 109.5
H12B C12 H12C 109.5
Si1 C13 H13A 109.5
Si1 C13 H13B 109.5
Si1 C13 H13C 109.5
H13A C13 H13B 109.5
H13A C13 H13C 109.5
H13B C13 H13C 109.5
Si2 C14 H14A 109.5
Si2 C14 H14B 109.5
Si2 C14 H14C 109.5
H14A C14 H14B 109.5
H14A C14 H14C 109.5
H14B C14 H14C 109.5
Si2 C15 H15A 109.5
Si2 C15 H15B 109.5
Si2 C15 H15C 109.5
H15A C15 H15B 109.5
H15A C15 H15C 109.5
H15B C15 H15C 109.5
Si2 C16 H16A 109.5
Si2 C16 H16B 109.5
Si2 C16 H16C 109.5
H16A C16 H16B 109.5
H16A C16 H16C 109.5
H16B C16 H16C 109.5
H17A C17 H17B 109.5
H17A C17 H17C 109.5
H17A C17 C18 109.5
H17B C17 H17C 109.5
H17B C17 C18 109.5
H17C C17 C18 109.5
C17 C18 H18A 109.3
C17 C18 H18B 109.3
C17 C18 C19 111.6(4)
H18A C18 H18B 108.0
H18A C18 C19 109.3
H18B C18 C19 109.3
P2 C19 C18 113.4(3)
P2 C19 H19A 108.9
P2 C19 H19B 108.9
C18 C19 H19A 108.9
C18 C19 H19B 108.9
H19A C19 H19B 107.7
H20A C20 H20B 109.5
H20A C20 H20C 109.5
H20A C20 C21 109.5
H20B C20 H20C 109.5
H20B C20 C21 109.5
H20C C20 C21 109.5
C20 C21 H21A 108.7
C20 C21 H21B 108.7
C20 C21 C22 114.2(4)
H21A C21 H21B 107.6
H21A C21 C22 108.7
H21B C21 C22 108.7
P2 C22 C21 116.3(3)
P2 C22 H22A 108.2
P2 C22 H22B 108.2
C21 C22 H22A 108.2
C21 C22 H22B 108.2
H22A C22 H22B 107.4

loop_
_geom_bond_atom_site_label_1
_geom_bond_atom_site_label_2
_geom_bond_distance
Sn1 H1B 2.03(5)
Sn1 C1 2.312(4)
Sn1 C4 2.272(4)
P1 B1 1.933(6)
P1 C1 1.802(5)
P1 C7 1.819(6)
P1 C10 1.847(6)
P2 B2 1.929(6)
P2 C4 1.817(4)
P2 C19 1.828(5)
P2 C22 1.831(5)
Si1 C1 1.891(5)
Si1 C11 1.881(6)
Si1 C12 1.876(5)
Si1 C13 1.889(6)
Si2 C4 1.904(4)
Si2 C14 1.882(5)
Si2 C15 1.876(5)
Si2 C16 1.870(5)
B1 H1A 1.05(6)
B1 H1B 1.27(5)
B1 H1C 1.09(5)
B2 H2A 1.00(7)
B2 H2B 1.12(8)
B2 H2C 1.06(8)
C1 C2 1.565(6)
C2 H2D 0.990
C2 H2E 0.990
C2 C3 1.529(6)
C3 H3A 0.990
C3 H3B 0.990
C3 C4 1.565(5)
C5 H5A 0.980
C5 H5B 0.980
C5 H5C 0.980
C5 C6 1.495(9)
C6 H6A 0.990
C6 H6B 0.990
C6 C7 1.534(7)
C7 H7A 0.990
C7 H7B 0.990
C8 H8A 0.980
C8 H8B 0.980
C8 H8C 0.980
C8 C9 1.536(9)
C9 H9A 0.990
C9 H9B 0.990
C9 C10 1.445(8)
C10 H10A 0.990
C10 H10B 0.990
C11 H11A 0.980
C11 H11B 0.980
C11 H11C 0.980
C12 H12A 0.980
C12 H12B 0.980
C12 H12C 0.980
C13 H13A 0.980
C13 H13B 0.980
C13 H13C 0.980
C14 H14A 0.980
C14 H14B 0.980
C14 H14C 0.980
C15 H15A 0.980
C15 H15B 0.980
C15 H15C 0.980
C16 H16A 0.980
C16 H16B 0.980
C16 H16C 0.980
C17 H17A 0.980
C17 H17B 0.980
C17 H17C 0.980
C17 C18 1.514(7)
C18 H18A 0.990
C18 H18B 0.990
C18 C19 1.523(6)
C19 H19A 0.990
C19 H19B 0.990
C20 H20A 0.980
C20 H20B 0.980
C20 H20C 0.980
C20 C21 1.519(7)
C21 H21A 0.990
C21 H21B 0.990
C21 C22 1.534(6)
C22 H22A 0.990
C22 H22B 0.990

loop_
_geom_torsion_atom_site_label_1
_geom_torsion_atom_site_label_2
_geom_torsion_atom_site_label_3
_geom_torsion_atom_site_label_4
_geom_torsion
B1 P1 C1 Sn1 -38.1(3)
B1 P1 C1 Si1 -163.3(3)
B1 P1 C1 C2 66.1(4)
C7 P1 C1 Sn1 -160.6(2)
C7 P1 C1 Si1 74.2(3)
C7 P1 C1 C2 -56.4(4)
C10 P1 C1 Sn1 80.9(3)
C10 P1 C1 Si1 -44.3(3)
C10 P1 C1 C2 -174.9(3)
C11 Si1 C1 Sn1 -152.5(3)
C11 Si1 C1 P1 -38.9(3)
C11 Si1 C1 C2 88.9(4)
C12 Si1 C1 Sn1 92.2(3)
C12 Si1 C1 P1 -154.1(3)
C12 Si1 C1 C2 -26.3(4)
C13 Si1 C1 Sn1 -29.1(3)
C13 Si1 C1 P1 84.6(3)
C13 Si1 C1 C2 -147.6(4)
C4 Sn1 C1 P1 130.46(19)
C4 Sn1 C1 Si1 -105.2(2)
C4 Sn1 C1 C2 20.0(3)
Sn1 C1 C2 C3 -44.8(4)
P1 C1 C2 C3 -145.6(3)
Si1 C1 C2 C3 82.7(4)
C1 C2 C3 C4 56.5(5)
C2 C3 C4 Sn1 -32.8(4)
C2 C3 C4 P2 89.8(4)
C2 C3 C4 Si2 -141.2(3)
B2 P2 C4 Sn1 -36.5(3)
B2 P2 C4 Si2 76.9(3)
B2 P2 C4 C3 -155.4(3)
C19 P2 C4 Sn1 88.2(2)
C19 P2 C4 Si2 -158.4(2)
C19 P2 C4 C3 -30.7(4)
C22 P2 C4 Sn1 -160.3(2)
C22 P2 C4 Si2 -46.9(3)
C22 P2 C4 C3 80.8(3)
C14 Si2 C4 Sn1 -40.4(2)
C14 Si2 C4 P2 -159.4(2)
C14 Si2 C4 C3 70.1(3)
C15 Si2 C4 Sn1 -156.90(19)
C15 Si2 C4 P2 84.0(3)
C15 Si2 C4 C3 -46.5(3)
C16 Si2 C4 Sn1 77.6(2)
C16 Si2 C4 P2 -41.5(3)
C16 Si2 C4 C3 -171.9(3)
C1 Sn1 C4 P2 -119.8(2)
C1 Sn1 C4 Si2 119.94(19)
C1 Sn1 C4 C3 5.4(3)
C5 C6 C7 P1 -179.7(5)
B1 P1 C7 C6 34.3(5)
C1 P1 C7 C6 155.1(4)
C10 P1 C7 C6 -87.0(5)
C8 C9 C10 P1 173.9(5)
B1 P1 C10 C9 -66.3(6)
C1 P1 C10 C9 176.6(5)
C7 P1 C10 C9 55.2(6)
C17 C18 C19 P2 -175.8(4)
B2 P2 C19 C18 -57.7(4)
C4 P2 C19 C18 175.7(4)
C22 P2 C19 C18 59.9(4)
C20 C21 C22 P2 175.8(4)
B2 P2 C22 C21 167.3(4)
C4 P2 C22 C21 -66.5(4)
C19 P2 C22 C21 49.1(4)
